data_2108291
loop_
_publ_author_name
'Bujak, Maciej'

_publ_section_title
;
 Melting point, molecular symmetry and aggregation of tetrachlorobenzene
 isomers: the role of halogen bonding
;
_journal_coeditor_code XK5047SUP1
_journal_issue 5
_journal_name_full 'Acta Crystallographica Section B'
_journal_page_first 458
_journal_page_last 466
_journal_paper_doi 10.1107/S2052520618012295
_journal_volume 74
_journal_year 2018
_chemical_formula_moiety 'C6 H2 Cl4'
_chemical_formula_sum 'C6 H2 Cl4'
_chemical_formula_weight 215.88
_chemical_melting_point 327.7
_chemical_name_systematic
; 
 1,2,3,5-Tetrachlorobenzene 
;
_space_group_crystal_system monoclinic
_space_group_IT_number 14
_space_group_name_Hall '-P 2ybc'
_space_group_name_H-M_alt 'P 1 21/c 1'
_symmetry_space_group_name_Hall '-P 2ybc'
_symmetry_space_group_name_H-M 'P 1 21/c 1'
_atom_sites_solution_hydrogens difmap
_atom_sites_solution_primary direct
_atom_sites_solution_secondary difmap
_audit_creation_method SHELXL-97
_cell_angle_alpha 90.00
_cell_angle_beta 94.902(2)
_cell_angle_gamma 90.00
_cell_formula_units_Z 8
_cell_length_a 3.76927(10)
_cell_length_b 23.6053(6)
_cell_length_c 17.1740(4)
_cell_measurement_reflns_used 7572
_cell_measurement_temperature 90.0(1)
_cell_measurement_theta_max 29.47
_cell_measurement_theta_min 3.44
_cell_volume 1522.46(7)
_computing_cell_refinement 'CrysAlisPro ver. 1.171.39.15e (Rigaku Oxford Diffraction, 2015)'
_computing_data_collection 'CrysAlis CCD ver. 1.171.33.57 (Oxford Diffraction Ltd., 2010)'
_computing_data_reduction 'CrysAlisPro ver. 1.171.39.15e (Rigaku Oxford Diffraction, 2015)'
_computing_molecular_graphics 'Mercury (C.F.Macrae at al., 2008)'
_computing_publication_material 'SHELXL-97 (G.M.Sheldrick, 2008, 2015)'
_computing_structure_refinement 'SHELXL-97 (G.M.Sheldrick, 2008, 2015)'
_computing_structure_solution 'SHELXS-97 (G.M.Sheldrick, 2008)'
_diffrn_ambient_temperature 90.0(1)
_diffrn_measured_fraction_theta_full 0.997
_diffrn_measured_fraction_theta_max 0.997
_diffrn_measurement_device_type Xcalibur
_diffrn_measurement_method \w--scan
_diffrn_radiation_monochromator graphite
_diffrn_radiation_source 'fine-focus sealed tube'
_diffrn_radiation_type MoK\a
_diffrn_radiation_wavelength 0.71073
_diffrn_reflns_av_R_equivalents 0.0193
_diffrn_reflns_av_sigmaI/netI 0.0189
_diffrn_reflns_limit_h_max 4
_diffrn_reflns_limit_h_min -2
_diffrn_reflns_limit_k_max 29
_diffrn_reflns_limit_k_min -29
_diffrn_reflns_limit_l_max 21
_diffrn_reflns_limit_l_min -21
_diffrn_reflns_number 10291
_diffrn_reflns_theta_full 26.00
_diffrn_reflns_theta_max 26.00
_diffrn_reflns_theta_min 3.45
_exptl_absorpt_coefficient_mu 1.462
_exptl_absorpt_correction_T_max 1.000
_exptl_absorpt_correction_T_min 0.970
_exptl_absorpt_correction_type multi-scan
_exptl_absorpt_process_details
;
CrysAlisPro ver. 1.171.39.15e (Rigaku Oxford Diffraction, 2015)
Empirical absorption correction using spherical harmonics,
implemented in SCALE3 ABSPACK scaling algorithm.
;
_exptl_crystal_colour colourless
_exptl_crystal_density_diffrn 1.884
_exptl_crystal_density_method 'not measured'
_exptl_crystal_description pillar
_exptl_crystal_F_000 848
_exptl_crystal_size_max 0.40
_exptl_crystal_size_mid 0.26
_exptl_crystal_size_min 0.25
_refine_diff_density_max 0.363
_refine_diff_density_min -0.201
_refine_diff_density_rms 0.049
_refine_ls_extinction_method none
_refine_ls_goodness_of_fit_ref 1.060
_refine_ls_hydrogen_treatment constr
_refine_ls_matrix_type full
_refine_ls_number_parameters 181
_refine_ls_number_reflns 2994
_refine_ls_number_restraints 0
_refine_ls_restrained_S_all 1.060
_refine_ls_R_factor_all 0.0229
_refine_ls_R_factor_gt 0.0184
_refine_ls_shift/su_max 0.001
_refine_ls_shift/su_mean 0.000
_refine_ls_structure_factor_coef Fsqd
_refine_ls_weighting_details
; 
 calc w=1/[\s\^2\^(Fo\^2\^)+(0.0266P)\^2\^+0.0934P] where
 P=(Fo\^2\^+2Fc\^2\^)/3
;
_refine_ls_weighting_scheme calc
_refine_ls_wR_factor_gt 0.0462
_refine_ls_wR_factor_ref 0.0472
_reflns_number_gt 2634
_reflns_number_total 2994
_reflns_threshold_expression >2sigma(I)
_cod_data_source_file xk5047sup1.cif
_cod_data_source_block 1235TCB_90K
_cod_depositor_comments
;
The following automatic conversions were performed:

'_space_group_crystal_system' value 'Monoclinic' changed to
'monoclinic' according to
/home/data/users/saulius/crontab/automatic-downloads/rss-feeds/IUCr/lib/dictionaries/cif_core.dic
dictionary named 'cif_core.dic' version 2.4.2 from 2011-04-26.

Automatic conversion script
Id: cif_fix_values 4973 2017-02-22 13:04:09Z antanas 
;
_cod_database_code 2108291

loop_
_symmetry_equiv_pos_as_xyz
'x, y, z'
'-x, y+1/2, -z+1/2'
'-x, -y, -z'
'x, -y-1/2, z-1/2'

loop_
_atom_site_label
_atom_site_type_symbol
_atom_site_fract_x
_atom_site_fract_y
_atom_site_fract_z
_atom_site_U_iso_or_equiv
_atom_site_adp_type
_atom_site_occupancy
_atom_site_symmetry_multiplicity
_atom_site_calc_flag
_atom_site_refinement_flags
C1 C 0.1923(4) -0.03345(6) 0.36523(8) 0.0138(3) Uani 1 1 d .
Cl1 Cl 0.36967(10) -0.077100(16) 0.44003(2) 0.01819(9) Uani 1 1 d .
C2 C 0.1734(4) -0.05217(6) 0.28804(8) 0.0125(3) Uani 1 1 d .
Cl2 Cl 0.32340(10) -0.118568(14) 0.26517(2) 0.01590(9) Uani 1 1 d .
C3 C 0.0297(4) -0.01565(6) 0.22961(8) 0.0125(3) Uani 1 1 d .
Cl3 Cl 0.00618(10) -0.036308(15) 0.13281(2) 0.01842(9) Uani 1 1 d .
C4 C -0.0932(4) 0.03784(6) 0.24733(9) 0.0134(3) Uani 1 1 d .
H4 H -0.1894 0.0618 0.2081 0.016 Uiso 1 1 calc R
C5 C -0.0694(4) 0.05469(6) 0.32478(9) 0.0141(3) Uani 1 1 d .
Cl5 Cl -0.22052(10) 0.121814(15) 0.34747(2) 0.01856(9) Uani 1 1 d .
C6 C 0.0732(4) 0.01995(6) 0.38434(9) 0.0147(3) Uani 1 1 d .
H6 H 0.0889 0.0321 0.4360 0.018 Uiso 1 1 calc R
C7 C 0.4363(4) 0.35277(6) 0.51414(8) 0.0131(3) Uani 1 1 d .
Cl7 Cl 0.56850(10) 0.420938(15) 0.53986(2) 0.01757(9) Uani 1 1 d .
C8 C 0.3156(4) 0.31611(6) 0.57008(8) 0.0132(3) Uani 1 1 d .
Cl8 Cl 0.29511(10) 0.337546(16) 0.66543(2) 0.01921(9) Uani 1 1 d .
C9 C 0.2152(4) 0.26137(6) 0.54699(9) 0.0143(3) Uani 1 1 d .
Cl9 Cl 0.06403(10) 0.214333(15) 0.61401(2) 0.01882(9) Uani 1 1 d .
C10 C 0.2348(4) 0.24324(6) 0.47094(9) 0.0149(3) Uani 1 1 d .
H10 H 0.1687 0.2065 0.4563 0.018 Uiso 1 1 calc R
C11 C 0.3547(4) 0.28079(6) 0.41680(8) 0.0149(3) Uani 1 1 d .
Cl11 Cl 0.38266(11) 0.258378(16) 0.32143(2) 0.02154(10) Uani 1 1 d .
C12 C 0.4551(4) 0.33561(6) 0.43748(8) 0.0135(3) Uani 1 1 d .
H12 H 0.5335 0.3604 0.4005 0.016 Uiso 1 1 calc R

loop_
_atom_site_aniso_label
_atom_site_aniso_U_11
_atom_site_aniso_U_22
_atom_site_aniso_U_33
_atom_site_aniso_U_23
_atom_site_aniso_U_13
_atom_site_aniso_U_12
C1 0.0118(7) 0.0136(7) 0.0158(8) 0.0034(6) 0.0000(6) -0.0008(6)
Cl1 0.02215(19) 0.01674(19) 0.01499(18) 0.00325(14) -0.00248(15) 0.00191(15)
C2 0.0108(7) 0.0096(7) 0.0173(7) -0.0003(6) 0.0016(6) -0.0002(6)
Cl2 0.01909(19) 0.01119(18) 0.01773(19) 0.00040(14) 0.00335(15) 0.00284(14)
C3 0.0119(7) 0.0145(7) 0.0112(7) -0.0017(6) 0.0013(6) -0.0028(6)
Cl3 0.0266(2) 0.01678(19) 0.01175(18) -0.00115(14) 0.00066(15) 0.00343(15)
C4 0.0124(7) 0.0123(7) 0.0154(7) 0.0023(6) -0.0002(6) -0.0012(6)
C5 0.0123(7) 0.0097(7) 0.0203(8) -0.0023(6) 0.0024(6) -0.0006(6)
Cl5 0.0224(2) 0.01135(18) 0.0217(2) -0.00351(14) 0.00063(15) 0.00232(14)
C6 0.0152(7) 0.0158(8) 0.0130(7) -0.0025(6) 0.0005(6) -0.0026(6)
C7 0.0125(7) 0.0102(7) 0.0162(7) -0.0008(6) -0.0010(6) -0.0009(6)
Cl7 0.0252(2) 0.01169(18) 0.01561(18) -0.00117(14) 0.00036(15) -0.00436(15)
C8 0.0117(7) 0.0153(7) 0.0123(7) 0.0003(6) -0.0003(6) 0.0023(6)
Cl8 0.0268(2) 0.0190(2) 0.01208(18) -0.00027(14) 0.00295(15) -0.00095(16)
C9 0.0115(7) 0.0146(8) 0.0168(8) 0.0050(6) 0.0003(6) 0.0005(6)
Cl9 0.02011(19) 0.01587(19) 0.02052(19) 0.00699(15) 0.00195(15) -0.00263(15)
C10 0.0154(8) 0.0096(7) 0.0191(8) -0.0004(6) -0.0019(6) -0.0007(6)
C11 0.0150(7) 0.0173(8) 0.0124(7) -0.0022(6) 0.0001(6) 0.0028(6)
Cl11 0.0324(2) 0.0175(2) 0.01504(19) -0.00473(15) 0.00424(16) -0.00236(16)
C12 0.0132(7) 0.0136(7) 0.0137(7) 0.0031(6) 0.0005(6) -0.0003(6)

loop_
_atom_type_symbol
_atom_type_description
_atom_type_scat_dispersion_real
_atom_type_scat_dispersion_imag
_atom_type_scat_source
C C 0.0033 0.0016 'International Tables Vol C Tables 4.2.6.8 and 6.1.1.4'
H H 0.0000 0.0000 'International Tables Vol C Tables 4.2.6.8 and 6.1.1.4'
Cl Cl 0.1484 0.1585 'International Tables Vol C Tables 4.2.6.8 and 6.1.1.4'

loop_
_geom_angle_atom_site_label_1
_geom_angle_atom_site_label_2
_geom_angle_atom_site_label_3
_geom_angle
C6 C1 C2 121.47(13)
C6 C1 Cl1 118.46(11)
C2 C1 Cl1 120.07(11)
C1 C2 C3 118.23(13)
C1 C2 Cl2 120.95(11)
C3 C2 Cl2 120.82(11)
C4 C3 C2 121.35(13)
C4 C3 Cl3 118.51(11)
C2 C3 Cl3 120.14(11)
C5 C4 C3 118.48(13)
C5 C4 H4 120.8
C3 C4 H4 120.8
C6 C5 C4 121.97(13)
C6 C5 Cl5 119.24(11)
C4 C5 Cl5 118.79(11)
C5 C6 C1 118.50(13)
C5 C6 H6 120.8
C1 C6 H6 120.8
C12 C7 C8 121.22(13)
C12 C7 Cl7 118.53(11)
C8 C7 Cl7 120.25(11)
C9 C8 C7 118.34(13)
C9 C8 Cl8 120.63(11)
C7 C8 Cl8 121.03(11)
C10 C9 C8 121.36(13)
C10 C9 Cl9 118.49(11)
C8 C9 Cl9 120.15(11)
C9 C10 C11 118.81(13)
C9 C10 H10 120.6
C11 C10 H10 120.6
C12 C11 C10 121.47(14)
C12 C11 Cl11 119.33(11)
C10 C11 Cl11 119.19(11)
C7 C12 C11 118.79(13)
C7 C12 H12 120.6
C11 C12 H12 120.6

loop_
_geom_bond_atom_site_label_1
_geom_bond_atom_site_label_2
_geom_bond_distance
C1 C6 1.387(2)
C1 C2 1.393(2)
C1 Cl1 1.7355(14)
C2 C3 1.3967(19)
C2 Cl2 1.7229(14)
C3 C4 1.388(2)
C3 Cl3 1.7275(14)
C4 C5 1.384(2)
C4 H4 0.9300
C5 C6 1.383(2)
C5 Cl5 1.7392(15)
C6 H6 0.9300
C7 C12 1.385(2)
C7 C8 1.398(2)
C7 Cl7 1.7307(14)
C8 C9 1.394(2)
C8 Cl8 1.7219(15)
C9 C10 1.382(2)
C9 Cl9 1.7304(15)
C10 C11 1.388(2)
C10 H10 0.9300
C11 C12 1.386(2)
C11 Cl11 1.7330(15)
C12 H12 0.9300

loop_
_geom_torsion_atom_site_label_1
_geom_torsion_atom_site_label_2
_geom_torsion_atom_site_label_3
_geom_torsion_atom_site_label_4
_geom_torsion
C6 C1 C2 C3 -0.1(2)
Cl1 C1 C2 C3 -179.83(11)
C6 C1 C2 Cl2 179.85(11)
Cl1 C1 C2 Cl2 0.16(17)
C1 C2 C3 C4 -0.3(2)
Cl2 C2 C3 C4 179.75(11)
C1 C2 C3 Cl3 179.03(11)
Cl2 C2 C3 Cl3 -0.96(17)
C2 C3 C4 C5 0.3(2)
Cl3 C3 C4 C5 -179.05(11)
C3 C4 C5 C6 0.2(2)
C3 C4 C5 Cl5 179.64(11)
C4 C5 C6 C1 -0.6(2)
Cl5 C5 C6 C1 179.97(11)
C2 C1 C6 C5 0.5(2)
Cl1 C1 C6 C5 -179.76(11)
C12 C7 C8 C9 0.3(2)
Cl7 C7 C8 C9 -179.36(11)
C12 C7 C8 Cl8 179.65(11)
Cl7 C7 C8 Cl8 0.00(17)
C7 C8 C9 C10 0.3(2)
Cl8 C8 C9 C10 -179.08(11)
C7 C8 C9 Cl9 179.97(11)
Cl8 C8 C9 Cl9 0.61(18)
C8 C9 C10 C11 -0.5(2)
Cl9 C9 C10 C11 179.81(11)
C9 C10 C11 C12 0.1(2)
C9 C10 C11 Cl11 179.65(11)
C8 C7 C12 C11 -0.6(2)
Cl7 C7 C12 C11 179.03(11)
C10 C11 C12 C7 0.4(2)
Cl11 C11 C12 C7 -179.10(11)

_cod_database_fobs_code 2108291
